data_2243747
loop_
_publ_author_name
'Mertsalov, Dmitriy F.'
'Nadirova, Maryana A.'
'Chervyakova, Lala V.'
'Grigoriev, Mikhail S.'
'Shelukho, Evgeniya R.'
'\,Celikesir, Sevim T\"urktekin'
'Akkurt, Mehmet'
'Mlowe, Sixberth'

_publ_section_title
;
 Crystal structure and Hirshfeld surface analysis of
 4,5-dibromo-6-methyl-2-phenyl-2,3,3a,4,5,6,7,7a-octahydro-3a,6-epoxy-1<i>H</i>-isoindol-1-one
;
_journal_coeditor_code YK2144
_journal_issue 3
_journal_name_full 'Acta Crystallographica Section E'
_journal_page_first 237
_journal_page_last 241
_journal_paper_doi 10.1107/S205698902100116X
_journal_volume 77
_journal_year 2021
_chemical_formula_iupac 'C15 H15 Br2 N O2'
_chemical_formula_moiety 'C15 H15 Br2 N O2'
_chemical_formula_sum 'C15 H15 Br2 N O2'
_chemical_formula_weight 401.10
_chemical_name_common 4,5-Dibromo-6-methyl-2-phenyl-2,3,3a,4,5,6,7,7a-octahydro-3a,6-epoxy-1<i>H</i>-isoindol-1-one
_chemical_name_systematic
;
8,9-Dibromo-7-methyl-3-phenyl-10-oxa-3-azatricyclo[5.2.1.0^1,5^]decan-4-one
;
_space_group_crystal_system triclinic
_space_group_IT_number 2
_space_group_name_Hall '-P 1'
_space_group_name_H-M_alt 'P -1'
_atom_sites_solution_hydrogens geom
_audit_creation_method SHELXL-2018/3
_cell_angle_alpha 79.5510(10)
_cell_angle_beta 87.8200(10)
_cell_angle_gamma 77.0830(10)
_cell_formula_units_Z 2
_cell_length_a 6.8064(2)
_cell_length_b 9.5045(2)
_cell_length_c 11.9482(3)
_cell_measurement_reflns_used 9338
_cell_measurement_temperature 296(2)
_cell_measurement_theta_max 29.20
_cell_measurement_theta_min 2.57
_cell_volume 740.89(3)
_computing_cell_refinement
;
SAINT (Bruker, 2013)
;
_computing_data_collection
;
APEX2 (Bruker, 2013)
;
_computing_data_reduction
;
SAINT (Bruker, 2013)
;
_computing_molecular_graphics
;
ORTEP-3 for Windows (Farrugia, 2012)
;
_computing_publication_material
;
PLATON (Spek, 2020)
;
_computing_structure_refinement
;
SHELXL (Sheldrick, 2015b)
;
_computing_structure_solution
;
SHELXT (Sheldrick, 2015a)
;
_diffrn_ambient_temperature 296(2)
_diffrn_measured_fraction_theta_full 0.994
_diffrn_measured_fraction_theta_max 0.986
_diffrn_measurement_device_type 'Bruker Kappa APEXII area-detector diffractometer'
_diffrn_measurement_method '\w- and \f-scans'
_diffrn_radiation_type MoK\a
_diffrn_radiation_wavelength 0.71073
_diffrn_reflns_av_R_equivalents 0.0250
_diffrn_reflns_av_unetI/netI 0.0223
_diffrn_reflns_limit_h_max 9
_diffrn_reflns_limit_h_min -8
_diffrn_reflns_limit_k_max 13
_diffrn_reflns_limit_k_min -13
_diffrn_reflns_limit_l_max 16
_diffrn_reflns_limit_l_min -16
_diffrn_reflns_number 19111
_diffrn_reflns_theta_full 25.242
_diffrn_reflns_theta_max 30.341
_diffrn_reflns_theta_min 3.778
_exptl_absorpt_coefficient_mu 5.471
_exptl_absorpt_correction_T_max 0.273
_exptl_absorpt_correction_T_min 0.184
_exptl_absorpt_correction_type multi-scan
_exptl_absorpt_process_details
;
(SADABS; Krause <i>et al.</i>,  2015)
;
_exptl_crystal_colour colourless
_exptl_crystal_density_diffrn 1.798
_exptl_crystal_description fragment
_exptl_crystal_F_000 396
_exptl_crystal_size_max 0.140
_exptl_crystal_size_mid 0.134
_exptl_crystal_size_min 0.132
_refine_diff_density_max 0.343
_refine_diff_density_min -0.355
_refine_ls_extinction_coef 0.0099(8)
_refine_ls_extinction_expression Fc^*^=kFc[1+0.001xFc^2^\l^3^/sin(2\q)]^-1/4^
_refine_ls_extinction_method
;
SHELXL-2018/3 (Sheldrick 2008)
;
_refine_ls_goodness_of_fit_ref 1.047
_refine_ls_hydrogen_treatment constr
_refine_ls_matrix_type full
_refine_ls_number_parameters 187
_refine_ls_number_reflns 4387
_refine_ls_number_restraints 2
_refine_ls_restrained_S_all 1.056
_refine_ls_R_factor_all 0.0358
_refine_ls_R_factor_gt 0.0245
_refine_ls_shift/su_max 0.001
_refine_ls_shift/su_mean 0.000
_refine_ls_structure_factor_coef Fsqd
_refine_ls_weighting_details 'w=1/[\s^2^(Fo^2^)+(0.0265P)^2^+0.1676P] where P=(Fo^2^+2Fc^2^)/3'
_refine_ls_weighting_scheme calc
_refine_ls_wR_factor_gt 0.0562
_refine_ls_wR_factor_ref 0.0593
_reflns_number_gt 3575
_reflns_number_total 4387
_reflns_threshold_expression 'I > 2\s(I)'
_cod_data_source_file yk2144sup1.cif
_cod_data_source_block I
_cod_database_code 2243747
_shelx_space_group_comment
;
The symmetry employed for this shelxl refinement is uniquely defined
by the following loop, which should always be used as a source of
symmetry information in preference to the above space-group names.
They are only intended as comments.
;
_shelx_estimated_absorpt_t_min 0.515
_shelx_estimated_absorpt_t_max 0.532

loop_
_space_group_symop_operation_xyz
'x, y, z'
'-x, -y, -z'

loop_
_atom_site_type_symbol
_atom_site_label
_atom_site_fract_x
_atom_site_fract_y
_atom_site_fract_z
_atom_site_U_iso_or_equiv
_atom_site_adp_type
_atom_site_calc_flag
_atom_site_occupancy
_atom_site_disorder_assembly
_atom_site_disorder_group
C C1 0.2491(2) 0.23465(16) 0.29816(13) 0.0300(3) Uani d 1 . .
H H1 0.162569 0.333375 0.282028 0.036 Uiso calc 1 . .
C C2 0.3412(2) 0.18494(19) 0.18835(14) 0.0358(3) Uani d 1 . .
H H2 0.312544 0.089368 0.184511 0.043 Uiso calc 1 A 1
C C3 0.5718(2) 0.16536(17) 0.20591(13) 0.0315(3) Uani d 1 . .
C C4 0.6318(2) 0.31286(17) 0.19882(13) 0.0346(3) Uani d 1 . .
H H4A 0.580003 0.380680 0.130185 0.041 Uiso calc 1 . .
H H4B 0.776935 0.300779 0.202053 0.041 Uiso calc 1 . .
C C5 0.5290(2) 0.36343(16) 0.30594(13) 0.0302(3) Uani d 1 . .
H H5 0.423305 0.452582 0.285765 0.036 Uiso calc 1 . .
C C6 0.4389(2) 0.23380(15) 0.36065(12) 0.0264(3) Uani d 1 . .
C C7 0.4433(2) 0.23050(17) 0.48669(13) 0.0289(3) Uani d 1 . .
H H7A 0.316869 0.284391 0.512777 0.035 Uiso calc 1 . .
H H7B 0.470492 0.130584 0.528351 0.035 Uiso calc 1 . .
C C8 0.6637(2) 0.37833(16) 0.39896(13) 0.0303(3) Uani d 1 . .
C C9 0.6869(2) 0.29591(16) 0.60907(13) 0.0292(3) Uani d 1 . .
C C10 0.5782(3) 0.24987(18) 0.70424(14) 0.0356(3) Uani d 1 . .
H H10 0.456428 0.224227 0.695094 0.043 Uiso calc 1 . .
C C11 0.6499(3) 0.2420(2) 0.81232(15) 0.0449(4) Uani d 1 . .
H H11 0.575891 0.211181 0.875398 0.054 Uiso calc 1 . .
C C12 0.8306(3) 0.2794(2) 0.82762(17) 0.0480(4) Uani d 1 . .
H H12 0.878984 0.273335 0.900469 0.058 Uiso calc 1 . .
C C13 0.9379(3) 0.3257(2) 0.73344(17) 0.0451(4) Uani d 1 . .
H H13 1.059246 0.351480 0.743341 0.054 Uiso calc 1 . .
C C14 0.8691(2) 0.33463(18) 0.62468(15) 0.0374(4) Uani d 1 . .
H H14 0.943622 0.366258 0.562061 0.045 Uiso calc 1 . .
C C15 0.7046(3) 0.0567(2) 0.14292(16) 0.0463(4) Uani d 1 . .
H H15A 0.841396 0.039666 0.168395 0.069 Uiso calc 1 . .
H H15B 0.697046 0.095089 0.062760 0.069 Uiso calc 1 . .
H H15C 0.660246 -0.033910 0.157404 0.069 Uiso calc 1 . .
N N1 0.60928(18) 0.30218(13) 0.49983(11) 0.0289(3) Uani d 1 . .
O O1 0.57998(14) 0.11085(10) 0.32711(8) 0.0280(2) Uani d 1 . .
O O2 0.79438(19) 0.44882(13) 0.38590(11) 0.0435(3) Uani d 1 . .
Br Br1 0.10285(2) 0.09342(2) 0.38126(2) 0.03963(7) Uani d 1 . .
Br Br2 0.22893(10) 0.3267(3) 0.05089(6) 0.0579(2) Uani d 0.833(8) B 1
Br Br2A 0.2336(6) 0.2821(8) 0.0560(3) 0.0579(2) Uani d 0.167(8) B 2

loop_
_atom_site_aniso_label
_atom_site_aniso_U_11
_atom_site_aniso_U_22
_atom_site_aniso_U_33
_atom_site_aniso_U_12
_atom_site_aniso_U_13
_atom_site_aniso_U_23
C1 0.0257(7) 0.0304(7) 0.0335(8) -0.0070(6) -0.0009(6) -0.0037(6)
C2 0.0354(8) 0.0430(9) 0.0299(8) -0.0118(7) -0.0030(6) -0.0043(7)
C3 0.0308(7) 0.0367(8) 0.0263(7) -0.0063(6) 0.0015(6) -0.0053(6)
C4 0.0350(8) 0.0404(8) 0.0284(8) -0.0137(7) 0.0021(6) 0.0000(6)
C5 0.0295(7) 0.0273(7) 0.0326(8) -0.0081(6) 0.0006(6) -0.0002(6)
C6 0.0237(6) 0.0262(7) 0.0291(7) -0.0060(5) 0.0020(5) -0.0044(5)
C7 0.0261(7) 0.0327(7) 0.0302(7) -0.0114(6) 0.0041(6) -0.0067(6)
C8 0.0300(7) 0.0270(7) 0.0344(8) -0.0086(6) 0.0022(6) -0.0048(6)
C9 0.0292(7) 0.0265(7) 0.0322(8) -0.0048(6) -0.0010(6) -0.0074(6)
C10 0.0376(8) 0.0386(8) 0.0333(8) -0.0148(7) 0.0013(7) -0.0060(7)
C11 0.0539(11) 0.0509(10) 0.0320(9) -0.0194(8) -0.0006(8) -0.0031(7)
C12 0.0547(11) 0.0540(11) 0.0369(9) -0.0164(9) -0.0127(8) -0.0041(8)
C13 0.0349(9) 0.0517(10) 0.0505(11) -0.0124(8) -0.0104(8) -0.0083(8)
C14 0.0295(8) 0.0424(9) 0.0417(9) -0.0092(7) 0.0012(7) -0.0096(7)
C15 0.0462(10) 0.0526(10) 0.0394(10) -0.0059(8) 0.0088(8) -0.0145(8)
N1 0.0282(6) 0.0313(6) 0.0298(6) -0.0116(5) 0.0019(5) -0.0068(5)
O1 0.0269(5) 0.0275(5) 0.0280(5) -0.0034(4) 0.0020(4) -0.0040(4)
O2 0.0445(7) 0.0450(7) 0.0462(7) -0.0265(5) -0.0004(5) -0.0003(5)
Br1 0.03119(9) 0.04352(10) 0.04675(11) -0.01621(7) 0.00310(7) -0.00536(7)
Br2 0.05211(13) 0.0780(7) 0.03458(13) -0.0074(3) -0.01400(9) 0.0075(2)
Br2A 0.05211(13) 0.0780(7) 0.03458(13) -0.0074(3) -0.01400(9) 0.0075(2)

loop_
_atom_type_symbol
_atom_type_description
_atom_type_scat_dispersion_real
_atom_type_scat_dispersion_imag
_atom_type_scat_source
C C 0.0033 0.0016 'International Tables Vol C Tables 4.2.6.8 and 6.1.1.4'
H H 0.0000 0.0000 'International Tables Vol C Tables 4.2.6.8 and 6.1.1.4'
N N 0.0061 0.0033 'International Tables Vol C Tables 4.2.6.8 and 6.1.1.4'
O O 0.0106 0.0060 'International Tables Vol C Tables 4.2.6.8 and 6.1.1.4'
Br Br -0.2901 2.4595 'International Tables Vol C Tables 4.2.6.8 and 6.1.1.4'

loop_
_geom_angle_atom_site_label_1
_geom_angle_atom_site_label_2
_geom_angle_atom_site_label_3
_geom_angle_site_symmetry_1
_geom_angle_site_symmetry_3
_geom_angle
_geom_angle_publ_flag
C6 C1 C2 . . 100.18(11) ?
C6 C1 Br1 . . 111.46(10) ?
C2 C1 Br1 . . 110.81(10) ?
C6 C1 H1 . . 111.3 ?
C2 C1 H1 . . 111.3 ?
Br1 C1 H1 . . 111.3 ?
C1 C2 C3 . . 103.47(12) ?
C1 C2 Br2A . . 118.5(2) ?
C3 C2 Br2A . . 118.35(18) ?
C1 C2 Br2 . . 111.70(12) ?
C3 C2 Br2 . . 114.67(11) ?
C1 C2 H2 . . 108.9 ?
C3 C2 H2 . . 108.9 ?
Br2 C2 H2 . . 108.9 ?
O1 C3 C15 . . 110.86(13) ?
O1 C3 C4 . . 101.92(12) ?
C15 C3 C4 . . 116.12(14) ?
O1 C3 C2 . . 98.23(11) ?
C15 C3 C2 . . 115.34(14) ?
C4 C3 C2 . . 111.95(13) ?
C3 C4 C5 . . 100.86(12) ?
C3 C4 H4A . . 111.6 ?
C5 C4 H4A . . 111.6 ?
C3 C4 H4B . . 111.6 ?
C5 C4 H4B . . 111.6 ?
H4A C4 H4B . . 109.4 ?
C8 C5 C6 . . 102.91(12) ?
C8 C5 C4 . . 117.40(13) ?
C6 C5 C4 . . 102.89(12) ?
C8 C5 H5 . . 111.0 ?
C6 C5 H5 . . 111.0 ?
C4 C5 H5 . . 111.0 ?
O1 C6 C7 . . 112.07(12) ?
O1 C6 C1 . . 102.18(11) ?
C7 C6 C1 . . 122.52(12) ?
O1 C6 C5 . . 102.27(11) ?
C7 C6 C5 . . 105.82(12) ?
C1 C6 C5 . . 110.27(12) ?
N1 C7 C6 . . 102.98(11) ?
N1 C7 H7A . . 111.2 ?
C6 C7 H7A . . 111.2 ?
N1 C7 H7B . . 111.2 ?
C6 C7 H7B . . 111.2 ?
H7A C7 H7B . . 109.1 ?
O2 C8 N1 . . 126.42(15) ?
O2 C8 C5 . . 125.35(14) ?
N1 C8 C5 . . 108.22(12) ?
C10 C9 C14 . . 118.90(15) ?
C10 C9 N1 . . 118.84(14) ?
C14 C9 N1 . . 122.25(14) ?
C11 C10 C9 . . 120.38(16) ?
C11 C10 H10 . . 119.8 ?
C9 C10 H10 . . 119.8 ?
C12 C11 C10 . . 120.66(17) ?
C12 C11 H11 . . 119.7 ?
C10 C11 H11 . . 119.7 ?
C13 C12 C11 . . 119.02(18) ?
C13 C12 H12 . . 120.5 ?
C11 C12 H12 . . 120.5 ?
C12 C13 C14 . . 121.36(17) ?
C12 C13 H13 . . 119.3 ?
C14 C13 H13 . . 119.3 ?
C13 C14 C9 . . 119.67(16) ?
C13 C14 H14 . . 120.2 ?
C9 C14 H14 . . 120.2 ?
C3 C15 H15A . . 109.5 ?
C3 C15 H15B . . 109.5 ?
H15A C15 H15B . . 109.5 ?
C3 C15 H15C . . 109.5 ?
H15A C15 H15C . . 109.5 ?
H15B C15 H15C . . 109.5 ?
C8 N1 C9 . . 126.80(13) ?
C8 N1 C7 . . 112.86(12) ?
C9 N1 C7 . . 120.22(12) ?
C6 O1 C3 . . 97.27(10) ?

loop_
_geom_bond_atom_site_label_1
_geom_bond_atom_site_label_2
_geom_bond_site_symmetry_2
_geom_bond_distance
_geom_bond_publ_flag
C1 C6 . 1.514(2) ?
C1 C2 . 1.539(2) ?
C1 Br1 . 1.9538(15) ?
C1 H1 . 0.9800 ?
C2 C3 . 1.556(2) ?
C2 Br2A . 1.773(4) ?
C2 Br2 . 1.982(2) ?
C2 H2 . 0.9800 ?
C3 O1 . 1.4455(18) ?
C3 C15 . 1.504(2) ?
C3 C4 . 1.533(2) ?
C4 C5 . 1.537(2) ?
C4 H4A . 0.9700 ?
C4 H4B . 0.9700 ?
C5 C8 . 1.513(2) ?
C5 C6 . 1.529(2) ?
C5 H5 . 0.9800 ?
C6 O1 . 1.4445(16) ?
C6 C7 . 1.502(2) ?
C7 N1 . 1.4699(19) ?
C7 H7A . 0.9700 ?
C7 H7B . 0.9700 ?
C8 O2 . 1.2175(18) ?
C8 N1 . 1.3722(19) ?
C9 C10 . 1.390(2) ?
C9 C14 . 1.398(2) ?
C9 N1 . 1.413(2) ?
C10 C11 . 1.381(2) ?
C10 H10 . 0.9300 ?
C11 C12 . 1.381(3) ?
C11 H11 . 0.9300 ?
C12 C13 . 1.377(3) ?
C12 H12 . 0.9300 ?
C13 C14 . 1.380(3) ?
C13 H13 . 0.9300 ?
C14 H14 . 0.9300 ?
C15 H15A . 0.9600 ?
C15 H15B . 0.9600 ?
C15 H15C . 0.9600 ?

loop_
_geom_hbond_atom_site_label_D
_geom_hbond_atom_site_label_H
_geom_hbond_atom_site_label_A
_geom_hbond_site_symmetry_A
_geom_hbond_distance_DH
_geom_hbond_distance_HA
_geom_hbond_distance_DA
_geom_hbond_angle_DHA
_geom_hbond_publ_flag
C4 H4A Br2 . 0.97 2.79 3.2838(17) 113 no
C13 H13 O2 2_766 0.93 2.58 3.223(2) 127 yes
C14 H14 O2 . 0.93 2.30 2.884(2) 120 no
C5 H5 Cg5 2_666 0.98 2.49 3.4195(17) 158 yes

loop_
_geom_torsion_atom_site_label_1
_geom_torsion_atom_site_label_2
_geom_torsion_atom_site_label_3
_geom_torsion_atom_site_label_4
_geom_torsion_site_symmetry_1
_geom_torsion_site_symmetry_2
_geom_torsion_site_symmetry_3
_geom_torsion_site_symmetry_4
_geom_torsion
_geom_torsion_publ_flag
C6 C1 C2 C3 . . . . -0.64(15) ?
Br1 C1 C2 C3 . . . . -118.41(11) ?
C6 C1 C2 Br2A . . . . -133.9(3) ?
Br1 C1 C2 Br2A . . . . 108.3(3) ?
C6 C1 C2 Br2 . . . . -124.51(12) ?
Br1 C1 C2 Br2 . . . . 117.72(11) ?
C1 C2 C3 O1 . . . . 35.54(14) ?
Br2A C2 C3 O1 . . . . 168.9(3) ?
Br2 C2 C3 O1 . . . . 157.45(12) ?
C1 C2 C3 C15 . . . . 153.36(14) ?
Br2A C2 C3 C15 . . . . -73.3(3) ?
Br2 C2 C3 C15 . . . . -84.74(17) ?
C1 C2 C3 C4 . . . . -70.91(15) ?
Br2A C2 C3 C4 . . . . 62.4(3) ?
Br2 C2 C3 C4 . . . . 50.99(17) ?
O1 C3 C4 C5 . . . . -36.84(14) ?
C15 C3 C4 C5 . . . . -157.42(14) ?
C2 C3 C4 C5 . . . . 67.22(15) ?
C3 C4 C5 C8 . . . . 115.57(14) ?
C3 C4 C5 C6 . . . . 3.44(14) ?
C2 C1 C6 O1 . . . . -34.97(13) ?
Br1 C1 C6 O1 . . . . 82.31(11) ?
C2 C1 C6 C7 . . . . -161.36(13) ?
Br1 C1 C6 C7 . . . . -44.08(16) ?
C2 C1 C6 C5 . . . . 73.18(14) ?
Br1 C1 C6 C5 . . . . -169.54(10) ?
C8 C5 C6 O1 . . . . -91.53(13) ?
C4 C5 C6 O1 . . . . 30.94(14) ?
C8 C5 C6 C7 . . . . 25.94(15) ?
C4 C5 C6 C7 . . . . 148.41(12) ?
C8 C5 C6 C1 . . . . 160.39(12) ?
C4 C5 C6 C1 . . . . -77.14(14) ?
O1 C6 C7 N1 . . . . 85.18(13) ?
C1 C6 C7 N1 . . . . -152.93(13) ?
C5 C6 C7 N1 . . . . -25.51(14) ?
C6 C5 C8 O2 . . . . 164.98(15) ?
C4 C5 C8 O2 . . . . 52.9(2) ?
C6 C5 C8 N1 . . . . -16.51(15) ?
C4 C5 C8 N1 . . . . -128.64(14) ?
C14 C9 C10 C11 . . . . -0.3(2) ?
N1 C9 C10 C11 . . . . 179.79(15) ?
C9 C10 C11 C12 . . . . -0.1(3) ?
C10 C11 C12 C13 . . . . 0.4(3) ?
C11 C12 C13 C14 . . . . -0.3(3) ?
C12 C13 C14 C9 . . . . -0.1(3) ?
C10 C9 C14 C13 . . . . 0.4(2) ?
N1 C9 C14 C13 . . . . -179.71(15) ?
O2 C8 N1 C9 . . . . 3.2(3) ?
C5 C8 N1 C9 . . . . -175.27(13) ?
O2 C8 N1 C7 . . . . 179.05(15) ?
C5 C8 N1 C7 . . . . 0.57(17) ?
C10 C9 N1 C8 . . . . 161.81(15) ?
C14 C9 N1 C8 . . . . -18.1(2) ?
C10 C9 N1 C7 . . . . -13.8(2) ?
C14 C9 N1 C7 . . . . 166.34(14) ?
C6 C7 N1 C8 . . . . 15.92(16) ?
C6 C7 N1 C9 . . . . -167.93(12) ?
C7 C6 O1 C3 . . . . -167.25(12) ?
C1 C6 O1 C3 . . . . 59.84(12) ?
C5 C6 O1 C3 . . . . -54.35(13) ?
C15 C3 O1 C6 . . . . -178.76(13) ?
C4 C3 O1 C6 . . . . 57.05(12) ?
C2 C3 O1 C6 . . . . -57.57(12) ?

_cod_database_fobs_code 2243747
